data_4063303
loop_
_publ_author_name
'Md. Munkir Hossain'
'Hsiu-Mei Lin'
'Jun Zhu'
'Zhenyang Lin'
'Shin-Guang Shyu'

_publ_section_title
;
 Activation of the S-S Bonds of Alkyl Disulfides RSSR (R \\db Me, Et,
 Pr, Bun) by Heterodinuclear Phosphido-Bridged CpW(CO)2(\m-PPh2)Mo(CO)5
;
_journal_issue 2
_journal_name_full Organometallics
_journal_page_first 440
_journal_page_last 446
_journal_paper_doi 10.1021/om050689m
_journal_volume 25
_journal_year 2006
_chemical_absolute_configuration rm
_chemical_compound_source 'synthesis as described'
_chemical_formula_moiety 'C36 H36 Cl2 Mo1 O3 P2 S2 W1'
_chemical_formula_sum 'C36 H36 Cl2 Mo O3 P2 S2 W'
_chemical_formula_weight 993.4
_chemical_name_systematic
;
 ?
;
_space_group_IT_number 4
_symmetry_cell_setting monoclinic
_symmetry_space_group_name_Hall 'P 2yb'
_symmetry_space_group_name_H-M 'P 1 21 1'
_atom_sites_solution_hydrogens geom
_atom_sites_solution_primary direct
_atom_sites_solution_secondary difmap
_audit_conform_dict_location ftp://ftp.iucr.org/pub/cif_core.dic
_audit_conform_dict_name cif_core.dic
_audit_conform_dict_version 2.2
_audit_creation_date 2004-08-16T16:15:20-00:00
_audit_creation_method 'WinGX routine CIF_UPDATE'
_cell_angle_alpha 90
_cell_angle_beta 112.97(2)
_cell_angle_gamma 90
_cell_formula_units_Z 2
_cell_length_a 13.643(3)
_cell_length_b 9.749(5)
_cell_length_c 16.924(5)
_cell_measurement_reflns_used 0
_cell_measurement_temperature 293(2)
_cell_measurement_theta_max 0
_cell_measurement_theta_min 0
_cell_measurement_wavelength 0.71073
_cell_volume 2072.4(12)
_computing_cell_refinement 'CAD4 Express (Enraf Nonius, 1994)'
_computing_data_collection 'CAD4 Express (Enraf Nonius, 1994)'
_computing_data_reduction 'XCAD4 (Harms & Wocadlo, 1995)'
_computing_molecular_graphics 'Ortep-3 for Windows (Farrugia, 1997)'
_computing_publication_material 'WinGX publication routines (Farrugia, 1999)'
_computing_structure_refinement 'SHELXL-97 (Sheldrick, 1997)'
_computing_structure_solution 'SHELXS-97 (Sheldrick, 1997)'
_diffrn_ambient_temperature 293(2)
_diffrn_detector 'scintillation LiI'
_diffrn_detector_dtime 1.195
_diffrn_measured_fraction_theta_full 0.999
_diffrn_measured_fraction_theta_max 0.999
_diffrn_measurement_device '\k-geometry diffractometer'
_diffrn_measurement_device_type 'Enraf Nonius TurboCAD4'
_diffrn_measurement_method 'non-profiled omega/2theta scans'
_diffrn_orient_matrix_type
;
  x-axis points to radiation source
  the matrix is specified in reciprocal space
;
_diffrn_orient_matrix_UB_11 0.001311
_diffrn_orient_matrix_UB_12 0.030913
_diffrn_orient_matrix_UB_13 -0.044708
_diffrn_orient_matrix_UB_21 0.016557
_diffrn_orient_matrix_UB_22 -0.072384
_diffrn_orient_matrix_UB_23 -0.045319
_diffrn_orient_matrix_UB_31 -0.101217
_diffrn_orient_matrix_UB_32 -0.01167
_diffrn_orient_matrix_UB_33 -0.008067
_diffrn_radiation_monochromator graphite
_diffrn_radiation_probe x-ray
_diffrn_radiation_type MoK\a
_diffrn_radiation_wavelength 0.71073
_diffrn_reflns_av_R_equivalents 0.0587
_diffrn_reflns_av_unetI/netI 0.0667
_diffrn_reflns_limit_h_max 16
_diffrn_reflns_limit_h_min -16
_diffrn_reflns_limit_k_max 11
_diffrn_reflns_limit_k_min 0
_diffrn_reflns_limit_l_max 20
_diffrn_reflns_limit_l_min -20
_diffrn_reflns_number 7755
_diffrn_reflns_theta_full 24.99
_diffrn_reflns_theta_max 24.99
_diffrn_reflns_theta_min 1.31
_diffrn_source 'Enraf Nonius FR590'
_diffrn_standards_decay_% 5
_diffrn_standards_interval_time 60
_diffrn_standards_number 3
_exptl_absorpt_coefficient_mu 3.414
_exptl_absorpt_correction_T_max 0.5773
_exptl_absorpt_correction_T_min 0.4783
_exptl_absorpt_correction_type psi-scan
_exptl_absorpt_process_details
;
North A.C.T., Phillips D.C. & Mathews F.S. (1968) Acta. Cryst. A24, 351
        Number of psi-scan sets used was   5
        Theta correction was applied.
        Averaged transmission function was used.
        No Fourier smoothing was applied.
;
_exptl_crystal_colour purple
_exptl_crystal_density_diffrn 1.592
_exptl_crystal_density_method 'not measured'
_exptl_crystal_description prism
_exptl_crystal_F_000 976
_exptl_crystal_size_max 0.4
_exptl_crystal_size_mid 0.19
_exptl_crystal_size_min 0.16
_refine_diff_density_max 1.548
_refine_diff_density_min -1.918
_refine_diff_density_rms 0.122
_refine_ls_abs_structure_details 'Flack H D (1983), Acta Cryst. A39, 876-881'
_refine_ls_abs_structure_Flack 0.001(8)
_refine_ls_extinction_method none
_refine_ls_goodness_of_fit_ref 1.033
_refine_ls_hydrogen_treatment mixed
_refine_ls_matrix_type full
_refine_ls_number_parameters 419
_refine_ls_number_reflns 3886
_refine_ls_number_restraints 1
_refine_ls_restrained_S_all 1.033
_refine_ls_R_factor_all 0.0422
_refine_ls_R_factor_gt 0.0336
_refine_ls_shift/su_max 0.081
_refine_ls_shift/su_mean 0.005
_refine_ls_structure_factor_coef Fsqd
_refine_ls_weighting_details 'calc w=1/[\s^2^(Fo^2^)+(0.0420P)^2^+0.0000P] where P=(Fo^2^+2Fc^2^)/3'
_refine_ls_weighting_scheme calc
_refine_ls_wR_factor_gt 0.0802
_refine_ls_wR_factor_ref 0.0839
_reflns_number_gt 3461
_reflns_number_total 3886
_reflns_threshold_expression >2sigma(I)
_cod_original_sg_symbol_H-M 'P 21'
_cod_database_code 4063303

loop_
_symmetry_equiv_pos_as_xyz
'x, y, z'
'-x, y+1/2, -z'

loop_
_atom_site_label
_atom_site_type_symbol
_atom_site_fract_x
_atom_site_fract_y
_atom_site_fract_z
_atom_site_U_iso_or_equiv
_atom_site_adp_type
_atom_site_occupancy
_atom_site_symmetry_multiplicity
_atom_site_calc_flag
_atom_site_refinement_flags
W1 W 0.70055(2) 0.12057(4) 0.192153(19) 0.03448(11) Uani 1 1 d .
Mo1 Mo 0.79558(5) -0.11916(8) 0.16388(4) 0.02925(16) Uani 1 1 d .
P1 P 0.7341(2) -0.0807(3) 0.28009(15) 0.0327(5) Uani 1 1 d .
P2 P 0.89357(19) -0.2124(3) 0.07981(15) 0.0360(5) Uani 1 1 d .
S1 S 0.89937(18) 0.0955(2) 0.24691(14) 0.0401(6) Uani 1 1 d .
S2 S 0.73877(18) 0.0830(2) 0.06400(13) 0.0371(5) Uani 1 1 d .
O1 O 0.4916(6) -0.0493(10) 0.0945(5) 0.065(2) Uani 1 1 d .
O2 O 0.9040(7) -0.3638(13) 0.2865(5) 0.081(3) Uani 1 1 d .
O3 O 0.6153(6) -0.3111(10) 0.0497(4) 0.065(2) Uani 1 1 d .
C1 C 0.5695(8) 0.0095(12) 0.1280(6) 0.043(2) Uani 1 1 d .
C2 C 0.8647(7) -0.2720(11) 0.2421(6) 0.041(2) Uani 1 1 d .
C3 C 0.6836(8) -0.2419(10) 0.0941(6) 0.039(2) Uani 1 1 d .
C4 C 0.9596(10) 0.1994(15) 0.1904(8) 0.069(3) Uani 1 1 d .
H4A H 0.9958 0.2754 0.2258 0.103 Uiso 1 1 calc R
H4B H 0.9055 0.233 0.1383 0.103 Uiso 1 1 calc R
H4C H 1.0098 0.1452 0.1769 0.103 Uiso 1 1 calc R
C5 C 0.6201(8) 0.0538(13) -0.0334(5) 0.049(2) Uani 1 1 d .
H5A H 0.6039 0.1354 -0.068 0.074 Uiso 1 1 calc R
H5B H 0.5612 0.0313 -0.0182 0.074 Uiso 1 1 calc R
H5C H 0.633 -0.0206 -0.0653 0.074 Uiso 1 1 calc R
C6 C 0.9031(9) -0.4002(11) 0.0848(7) 0.052(3) Uani 1 1 d .
H6A H 0.9415 -0.4313 0.0512 0.078 Uiso 1 1 calc R
H6B H 0.8329 -0.4391 0.0625 0.078 Uiso 1 1 calc R
H6C H 0.94 -0.4285 0.1434 0.078 Uiso 1 1 calc R
C11 C 0.7368(11) 0.3467(15) 0.2469(13) 0.086(5) Uani 1 1 d .
H11A H 0.8069 0.3907 0.2702 0.103 Uiso 1 1 calc R
C12 C 0.6632(14) 0.3542(13) 0.1620(10) 0.081(5) Uani 1 1 d .
H12A H 0.6733 0.4051 0.1158 0.097 Uiso 1 1 calc R
C13 C 0.5748(12) 0.2865(13) 0.1546(9) 0.066(4) Uani 1 1 d .
H13A H 0.5087 0.285 0.1031 0.079 Uiso 1 1 calc R
C14 C 0.5855(10) 0.2380(17) 0.2363(10) 0.080(4) Uani 1 1 d .
H14A H 0.5293 0.1988 0.2518 0.096 Uiso 1 1 calc R
C15 C 0.6908(13) 0.2724(15) 0.2932(7) 0.073(4) Uani 1 1 d .
H15A H 0.7212 0.2586 0.3555 0.087 Uiso 1 1 calc R
C21 C 0.8266(6) -0.0914(11) 0.3936(5) 0.037(2) Uani 1 1 d .
C22 C 0.8866(8) 0.0198(11) 0.4353(6) 0.049(2) Uani 1 1 d .
H22A H 0.8823 0.1014 0.4057 0.059 Uiso 1 1 calc R
C23 C 0.9550(10) 0.0101(17) 0.5233(7) 0.075(4) Uani 1 1 d .
H23A H 0.9965 0.0848 0.551 0.09 Uiso 1 1 calc R
C24 C 0.9598(10) -0.1071(19) 0.5666(6) 0.076(4) Uani 1 1 d .
H24A H 1.0031 -0.1126 0.6247 0.091 Uiso 1 1 calc R
C25 C 0.9007(10) -0.2183(16) 0.5248(7) 0.067(3) Uani 1 1 d .
H25A H 0.9047 -0.2999 0.5543 0.081 Uiso 1 1 calc R
C26 C 0.8350(9) -0.2088(13) 0.4385(6) 0.057(3) Uani 1 1 d .
H26A H 0.7956 -0.2851 0.4107 0.069 Uiso 1 1 calc R
C31 C 0.6239(7) -0.1771(10) 0.2879(5) 0.0361(19) Uani 1 1 d .
C32 C 0.5692(7) -0.1196(14) 0.3342(6) 0.049(2) Uani 1 1 d .
H32A H 0.588 -0.0326 0.3578 0.058 Uiso 1 1 calc R
C33 C 0.4862(9) -0.1902(15) 0.3459(7) 0.062(3) Uani 1 1 d .
H33A H 0.4503 -0.1508 0.3769 0.074 Uiso 1 1 calc R
C34 C 0.4589(8) -0.3187(15) 0.3107(7) 0.063(3) Uani 1 1 d .
H34A H 0.4055 -0.3681 0.3193 0.075 Uiso 1 1 calc R
C35 C 0.5120(8) -0.3760(19) 0.2614(6) 0.062(3) Uani 1 1 d .
H35A H 0.4921 -0.4613 0.2356 0.075 Uiso 1 1 calc R
C36 C 0.5929(8) -0.3041(12) 0.2524(6) 0.045(2) Uani 1 1 d .
H36A H 0.6283 -0.343 0.2208 0.054 Uiso 1 1 calc R
C41 C 1.0347(7) -0.1701(10) 0.1088(5) 0.037(2) Uani 1 1 d .
C42 C 1.0948(8) -0.1245(15) 0.1905(6) 0.053(3) Uani 1 1 d .
H42A H 1.0624 -0.107 0.2286 0.064 Uiso 1 1 calc R
C43 C 1.2034(9) -0.1047(17) 0.2162(8) 0.065(3) Uani 1 1 d .
H43A H 1.2435 -0.0762 0.272 0.078 Uiso 1 1 calc R
C44 C 1.2523(8) -0.1264(14) 0.1603(8) 0.056(3) Uani 1 1 d .
H44A H 1.3251 -0.112 0.1778 0.067 Uiso 1 1 calc R
C45 C 1.1931(9) -0.1696(12) 0.0785(8) 0.054(3) Uani 1 1 d .
H45A H 1.2268 -0.1832 0.0408 0.065 Uiso 1 1 calc R
C46 C 1.0862(8) -0.1933(11) 0.0504(7) 0.046(2) Uani 1 1 d .
H46A H 1.0476 -0.2237 -0.0052 0.055 Uiso 1 1 calc R
C51 C 0.8347(8) -0.1785(11) -0.0356(6) 0.043(2) Uani 1 1 d .
C52 C 0.7665(9) -0.2741(15) -0.0912(7) 0.064(3) Uiso 1 1 d .
H52A H 0.7515 -0.3572 -0.0713 0.076 Uiso 1 1 calc R
C53 C 0.7207(12) -0.2396(17) -0.1800(8) 0.077(4) Uani 1 1 d .
H53A H 0.6746 -0.3019 -0.2183 0.093 Uiso 1 1 calc R
C54 C 0.7417(12) -0.1182(19) -0.2114(8) 0.080(4) Uani 1 1 d .
H54A H 0.7135 -0.1006 -0.2701 0.096 Uiso 1 1 calc R
C55 C 0.8047(9) -0.0241(14) -0.1549(8) 0.061(3) Uani 1 1 d .
H55A H 0.8177 0.0602 -0.1747 0.073 Uiso 1 1 calc R
C56 C 0.8497(9) -0.0540(13) -0.0673(7) 0.049(3) Uani 1 1 d .
H56A H 0.891 0.0123 -0.0293 0.059 Uiso 1 1 calc R
C61 C 0.587(5) 0.187(5) 0.486(3) 0.31(3) Uani 1 1 d .
H61A H 0.5715 0.127 0.437 0.37 Uiso 1 1 calc R
H61B H 0.545 0.1696 0.5198 0.37 Uiso 1 1 calc R
Cl1 Cl 0.623(4) 0.381(4) 0.4732(17) 0.76(3) Uani 1 1 d .
Cl2 Cl 0.749(2) 0.249(6) 0.5537(8) 0.78(4) Uani 1 1 d .

loop_
_atom_site_aniso_label
_atom_site_aniso_U_11
_atom_site_aniso_U_22
_atom_site_aniso_U_33
_atom_site_aniso_U_23
_atom_site_aniso_U_13
_atom_site_aniso_U_12
W1 0.03996(17) 0.03184(17) 0.03305(17) 0.00092(18) 0.01579(12) 0.00433(19)
Mo1 0.0331(3) 0.0285(4) 0.0279(3) -0.0002(3) 0.0139(3) 0.0002(3)
P1 0.0363(11) 0.0343(13) 0.0293(11) -0.0017(9) 0.0149(9) -0.0008(10)
P2 0.0422(12) 0.0321(12) 0.0387(12) -0.0026(10) 0.0215(10) 0.0017(10)
S1 0.0424(11) 0.0417(17) 0.0356(11) -0.0038(9) 0.0147(9) -0.0052(10)
S2 0.0437(11) 0.0363(13) 0.0314(10) 0.0037(8) 0.0149(9) 0.0031(9)
O1 0.041(4) 0.079(6) 0.063(5) 0.006(5) 0.008(3) -0.016(4)
O2 0.116(6) 0.068(6) 0.058(4) 0.020(6) 0.034(4) 0.049(7)
O3 0.057(4) 0.077(6) 0.057(4) -0.022(4) 0.017(4) -0.024(4)
C1 0.039(5) 0.051(6) 0.034(5) 0.004(5) 0.008(4) 0.011(5)
C2 0.049(5) 0.043(5) 0.032(4) 0.007(4) 0.016(4) 0.009(5)
C3 0.050(5) 0.035(5) 0.036(5) 0.004(4) 0.021(4) -0.003(4)
C4 0.081(8) 0.065(8) 0.071(7) -0.011(7) 0.041(6) -0.031(7)
C5 0.054(6) 0.058(6) 0.027(4) 0.006(5) 0.006(4) -0.002(5)
C6 0.074(6) 0.034(7) 0.059(6) -0.009(5) 0.038(5) 0.003(5)
C11 0.060(8) 0.040(8) 0.149(15) -0.046(9) 0.032(9) -0.008(6)
C12 0.144(13) 0.029(6) 0.106(10) 0.019(7) 0.090(10) 0.040(8)
C13 0.075(9) 0.037(7) 0.076(9) -0.004(6) 0.018(7) 0.019(6)
C14 0.067(8) 0.077(10) 0.114(11) -0.024(9) 0.056(8) 0.011(7)
C15 0.119(12) 0.055(8) 0.046(6) -0.010(6) 0.036(7) 0.023(8)
C21 0.035(4) 0.050(6) 0.028(4) -0.002(4) 0.014(3) -0.005(4)
C22 0.069(7) 0.036(5) 0.034(5) -0.009(4) 0.013(5) -0.014(5)
C23 0.085(9) 0.094(11) 0.032(6) -0.006(7) 0.008(6) -0.030(9)
C24 0.080(8) 0.106(12) 0.028(5) 0.001(7) 0.005(5) 0.001(9)
C25 0.078(8) 0.066(8) 0.041(6) 0.013(6) 0.006(6) 0.005(7)
C26 0.067(7) 0.049(6) 0.041(6) 0.007(5) 0.006(5) 0.007(6)
C31 0.045(5) 0.035(5) 0.034(4) 0.004(4) 0.021(4) 0.004(4)
C32 0.057(5) 0.054(6) 0.048(5) -0.005(5) 0.034(4) -0.008(6)
C33 0.063(7) 0.077(9) 0.058(7) -0.001(6) 0.037(6) -0.007(7)
C34 0.047(5) 0.087(9) 0.059(6) 0.016(7) 0.026(5) -0.019(6)
C35 0.080(7) 0.051(6) 0.047(5) 0.001(7) 0.016(5) -0.012(9)
C36 0.054(5) 0.045(6) 0.045(5) 0.003(5) 0.031(4) -0.008(5)
C41 0.043(5) 0.035(5) 0.039(5) -0.004(4) 0.021(4) 0.004(4)
C42 0.050(5) 0.065(7) 0.048(5) -0.004(6) 0.024(4) 0.007(6)
C43 0.058(7) 0.078(10) 0.057(6) 0.013(7) 0.022(5) 0.004(7)
C44 0.037(5) 0.055(7) 0.079(7) 0.009(7) 0.025(5) 0.008(6)
C45 0.060(7) 0.043(6) 0.076(8) 0.012(6) 0.045(7) 0.013(5)
C46 0.061(6) 0.036(5) 0.051(6) -0.004(4) 0.034(5) 0.001(5)
C51 0.050(5) 0.041(5) 0.040(5) -0.002(4) 0.020(4) 0.004(4)
C53 0.091(9) 0.070(10) 0.051(7) -0.022(7) 0.006(6) 0.002(8)
C54 0.101(11) 0.083(11) 0.047(6) -0.008(8) 0.020(7) 0.018(10)
C55 0.072(7) 0.055(7) 0.069(7) -0.003(6) 0.041(6) 0.011(6)
C56 0.061(7) 0.054(7) 0.038(6) -0.001(5) 0.025(5) -0.008(6)
C61 0.66(9) 0.21(4) 0.26(4) -0.09(3) 0.40(6) -0.11(5)
Cl1 1.44(10) 0.70(6) 0.44(3) 0.27(4) 0.70(5) 0.64(6)
Cl2 0.66(4) 1.52(12) 0.234(13) 0.03(3) 0.253(19) 0.61(6)

loop_
_atom_type_symbol
_atom_type_description
_atom_type_scat_dispersion_real
_atom_type_scat_dispersion_imag
_atom_type_scat_source
C C 0.0033 0.0016 'International Tables Vol C Tables 4.2.6.8 and 6.1.1.4'
H H 0 0 'International Tables Vol C Tables 4.2.6.8 and 6.1.1.4'
Mo Mo -1.6832 0.6857 'International Tables Vol C Tables 4.2.6.8 and 6.1.1.4'
O O 0.0106 0.006 'International Tables Vol C Tables 4.2.6.8 and 6.1.1.4'
P P 0.1023 0.0942 'International Tables Vol C Tables 4.2.6.8 and 6.1.1.4'
S S 0.1246 0.1234 'International Tables Vol C Tables 4.2.6.8 and 6.1.1.4'
W W -0.849 6.8722 'International Tables Vol C Tables 4.2.6.8 and 6.1.1.4'
Cl Cl 0.1484 0.1585 'International Tables Vol C Tables 4.2.6.8 and 6.1.1.4'

loop_
_geom_angle_atom_site_label_1
_geom_angle_atom_site_label_2
_geom_angle_atom_site_label_3
_geom_angle
C1 W1 C13 79.4(5)
C1 W1 C14 82.4(5)
C13 W1 C14 36.2(5)
C1 W1 C15 116.8(5)
C13 W1 C15 59.5(5)
C14 W1 C15 36.1(5)
C1 W1 C12 109.5(6)
C13 W1 C12 33.7(5)
C14 W1 C12 57.8(5)
C15 W1 C12 57.8(5)
C1 W1 C11 136.0(5)
C13 W1 C11 57.6(5)
C14 W1 C11 58.1(5)
C15 W1 C11 34.4(5)
C12 W1 C11 34.5(6)
C1 W1 P1 78.9(3)
C13 W1 P1 134.5(4)
C14 W1 P1 101.3(4)
C15 W1 P1 96.7(4)
C12 W1 P1 154.5(3)
C11 W1 P1 124.0(5)
C1 W1 S2 83.8(3)
C13 W1 S2 105.0(4)
C14 W1 S2 140.7(4)
C15 W1 S2 147.9(4)
C12 W1 S2 93.2(3)
C11 W1 S2 113.7(5)
P1 W1 S2 111.88(8)
C1 W1 S1 138.8(3)
C13 W1 S1 139.9(4)
C14 W1 S1 135.0(4)
C15 W1 S1 98.9(4)
C12 W1 S1 106.6(4)
C11 W1 S1 85.2(3)
P1 W1 S1 76.95(8)
S2 W1 S1 74.91(8)
C1 W1 Mo1 80.3(3)
C13 W1 Mo1 154.1(4)
C14 W1 Mo1 153.4(4)
C15 W1 Mo1 145.8(3)
C12 W1 Mo1 148.0(3)
C11 W1 Mo1 143.4(3)
P1 W1 Mo1 55.55(6)
S2 W1 Mo1 56.72(5)
S1 W1 Mo1 58.48(6)
C3 Mo1 C2 90.0(4)
C3 Mo1 P1 98.6(3)
C2 Mo1 P1 78.5(3)
C3 Mo1 P2 84.1(3)
C2 Mo1 P2 83.4(3)
P1 Mo1 P2 161.65(9)
C3 Mo1 S2 96.4(3)
C2 Mo1 S2 170.1(3)
P1 Mo1 S2 107.91(9)
P2 Mo1 S2 89.73(8)
C3 Mo1 S1 163.2(3)
C2 Mo1 S1 103.2(3)
P1 Mo1 S1 74.25(8)
P2 Mo1 S1 107.62(8)
S2 Mo1 S1 72.15(8)
C3 Mo1 W1 108.2(3)
C2 Mo1 W1 130.3(3)
P1 Mo1 W1 53.78(7)
P2 Mo1 W1 142.57(7)
S2 Mo1 W1 54.50(6)
S1 Mo1 W1 55.19(6)
C31 P1 C21 98.3(4)
C31 P1 W1 120.3(3)
C21 P1 W1 125.5(3)
C31 P1 Mo1 122.0(3)
C21 P1 Mo1 121.2(3)
W1 P1 Mo1 70.67(7)
C51 P2 C6 102.9(5)
C51 P2 C41 102.9(4)
C6 P2 C41 99.4(5)
C51 P2 Mo1 115.9(3)
C6 P2 Mo1 112.6(4)
C41 P2 Mo1 120.6(3)
C4 S1 W1 113.6(5)
C4 S1 Mo1 115.5(4)
W1 S1 Mo1 66.33(6)
C5 S2 W1 113.8(3)
C5 S2 Mo1 114.6(4)
W1 S2 Mo1 68.77(6)
O1 C1 W1 175.4(9)
O2 C2 Mo1 178.4(10)
O3 C3 Mo1 177.1(9)
C15 C11 C12 107.9(13)
C15 C11 W1 70.3(7)
C12 C11 W1 72.0(7)
C13 C12 C11 109.3(13)
C13 C12 W1 69.7(7)
C11 C12 W1 73.6(7)
C12 C13 C14 109.2(13)
C12 C13 W1 76.7(7)
C14 C13 W1 73.0(7)
C15 C14 C13 106.0(13)
C15 C14 W1 72.5(6)
C13 C14 W1 70.8(7)
C11 C15 C14 107.5(12)
C11 C15 W1 75.2(7)
C14 C15 W1 71.4(7)
C26 C21 C22 118.4(8)
C26 C21 P1 120.4(8)
C22 C21 P1 121.2(8)
C21 C22 C23 120.2(11)
C24 C23 C22 120.0(12)
C23 C24 C25 119.8(10)
C24 C25 C26 119.9(13)
C21 C26 C25 121.7(12)
C36 C31 C32 118.0(9)
C36 C31 P1 123.9(7)
C32 C31 P1 118.2(8)
C31 C32 C33 121.4(11)
C34 C33 C32 118.9(11)
C33 C34 C35 120.0(11)
C36 C35 C34 119.1(14)
C35 C36 C31 122.7(11)
C42 C41 C46 118.8(9)
C42 C41 P2 119.5(7)
C46 C41 P2 121.5(7)
C41 C42 C43 120.4(10)
C44 C43 C42 120.7(12)
C43 C44 C45 119.4(10)
C46 C45 C44 122.2(11)
C45 C46 C41 118.5(10)
C56 C51 C52 119.3(10)
C56 C51 P2 120.4(8)
C52 C51 P2 120.1(9)
C51 C52 C53 117.3(13)
C54 C53 C52 122.7(13)
C55 C54 C53 118.6(12)
C54 C55 C56 120.1(14)
C51 C56 C55 121.9(11)
Cl1 C61 Cl2 62.9(19)
C61 Cl1 Cl2 62.0(18)
Cl1 Cl2 C61 55.1(13)

loop_
_geom_bond_atom_site_label_1
_geom_bond_atom_site_label_2
_geom_bond_distance
W1 C1 2.008(12)
W1 C13 2.261(12)
W1 C14 2.291(11)
W1 C15 2.305(11)
W1 C12 2.347(12)
W1 C11 2.367(12)
W1 P1 2.396(3)
W1 S2 2.448(2)
W1 S1 2.513(2)
W1 Mo1 2.8028(13)
Mo1 C3 1.937(10)
Mo1 C2 1.972(10)
Mo1 P1 2.449(2)
Mo1 P2 2.474(2)
Mo1 S2 2.514(2)
Mo1 S1 2.609(3)
P1 C31 1.821(9)
P1 C21 1.844(8)
P2 C51 1.828(10)
P2 C6 1.835(11)
P2 C41 1.839(9)
S1 C4 1.797(11)
S2 C5 1.826(9)
O1 C1 1.145(13)
O2 C2 1.157(14)
O3 C3 1.158(12)
C11 C15 1.38(2)
C11 C12 1.40(2)
C12 C13 1.34(2)
C13 C14 1.41(2)
C14 C15 1.423(19)
C21 C26 1.354(16)
C21 C22 1.375(14)
C22 C23 1.419(14)
C23 C24 1.34(2)
C24 C25 1.37(2)
C25 C26 1.387(14)
C31 C36 1.369(15)
C31 C32 1.393(13)
C32 C33 1.403(15)
C33 C34 1.374(19)
C34 C35 1.415(17)
C35 C36 1.365(16)
C41 C42 1.376(13)
C41 C46 1.436(12)
C42 C43 1.384(15)
C43 C44 1.370(17)
C44 C45 1.368(17)
C45 C46 1.366(15)
C51 C56 1.375(16)
C51 C52 1.392(16)
C52 C53 1.425(16)
C53 C54 1.37(2)
C54 C55 1.36(2)
C55 C56 1.396(16)
C61 Cl1 1.99(5)
C61 Cl2 2.14(5)
Cl1 Cl2 2.16(3)
